data_7715815
loop_
_publ_author_name
'Vorobyeva, Sofia N.'
'Bautina, Sof'ya A.'
'Shekhovtsov, Nikita A.'
'Nikolaenkova, Elena B.'
'Sukhikh, Taisiya S.'
'Golubeva, Yuliya A.'
'Klyushova, Lyubov S.'
'Krivopalov, Viktor P.'
'Rakhmanova, Marianna I.'
'Gourlaouen, Christophe'
'Bushuev, Mark B.'

_publ_section_title
;
 N^N^C-Cyclometalated rhodium(III) complexes with isomeric
 pyrimidine-based ligands: unveiling the impact of isomerism on structural
 motifs, luminescence and cytotoxicity.
;
_journal_issue 19
_journal_name_full 'Dalton transactions (Cambridge, England : 2003)'
_journal_page_first 8398
_journal_page_last 8416
_journal_paper_doi 10.1039/d4dt00824c
_journal_volume 53
_journal_year 2024
_chemical_absolute_configuration ad
_chemical_formula_moiety 'C21 H18 N4'
_chemical_formula_sum 'C21 H18 N4'
_chemical_formula_weight 326.39
_space_group_crystal_system orthorhombic
_space_group_IT_number 19
_space_group_name_Hall 'P 2ac 2ab'
_space_group_name_H-M_alt 'P 21 21 21'
_atom_sites_solution_hydrogens geom
_atom_sites_solution_primary dual
_audit_creation_date 2024-04-13
_audit_creation_method
;
Olex2 1.5
(compiled 2024.02.16 svn.r378c4104 for OlexSys, GUI svn.r6928)
;
_audit_update_record
;
2024-04-13 deposited with the CCDC.	2024-04-19 downloaded from the CCDC.
;
_cell_angle_alpha 90
_cell_angle_beta 90
_cell_angle_gamma 90
_cell_formula_units_Z 4
_cell_length_a 5.0408(4)
_cell_length_b 16.6643(13)
_cell_length_c 19.8837(18)
_cell_measurement_reflns_used 2116
_cell_measurement_temperature 150(2)
_cell_measurement_theta_max 26.18
_cell_measurement_theta_min 2.39
_cell_volume 1670.3(2)
_computing_cell_refinement 'Bruker SAINT'
_computing_data_collection 'Bruker APEX3'
_computing_data_reduction 'Bruker SAINT'
_computing_molecular_graphics 'Olex2 1.5 (Dolomanov et al., 2009)'
_computing_publication_material 'Olex2 1.5 (Dolomanov et al., 2009)'
_computing_structure_refinement 'SHELXL 2014/7 (Sheldrick, 2015)'
_computing_structure_solution 'SHELXT 2018/2 (Sheldrick, 2018)'
_diffrn_ambient_temperature 150(2)
_diffrn_detector PIXEL
_diffrn_detector_area_resol_mean 7.41
_diffrn_detector_type 'Bruker PHOTON III area detector'
_diffrn_measured_fraction_theta_full 0.999
_diffrn_measured_fraction_theta_max 1.000
_diffrn_measurement_device 'three-circle diffractometer'
_diffrn_measurement_device_type 'Bruker D8 Venture diffractometer'
_diffrn_measurement_method '\w and \f scans'
_diffrn_radiation_monochromator 'Incoatec HELIOS multilayer mirrors'
_diffrn_radiation_type MoK\a
_diffrn_radiation_wavelength 0.71073
_diffrn_reflns_av_R_equivalents 0.0460
_diffrn_reflns_av_unetI/netI 0.0751
_diffrn_reflns_Laue_measured_fraction_full 0.999
_diffrn_reflns_Laue_measured_fraction_max 1.000
_diffrn_reflns_limit_h_max 6
_diffrn_reflns_limit_h_min -5
_diffrn_reflns_limit_k_max 20
_diffrn_reflns_limit_k_min -18
_diffrn_reflns_limit_l_max 24
_diffrn_reflns_limit_l_min -24
_diffrn_reflns_number 7858
_diffrn_reflns_point_group_measured_fraction_full 0.993
_diffrn_reflns_point_group_measured_fraction_max 0.993
_diffrn_reflns_theta_full 25.242
_diffrn_reflns_theta_max 26.371
_diffrn_reflns_theta_min 1.594
_diffrn_source 'Incoatec IuS3.0 microfocus X-ray tube'
_exptl_absorpt_coefficient_mu 0.079
_exptl_absorpt_correction_T_max 0.7454
_exptl_absorpt_correction_T_min 0.6022
_exptl_absorpt_correction_type multi-scan
_exptl_absorpt_process_details
;
SADABS-2016/2 (Bruker,2016/2) was used for absorption correction.
wR2(int) was 0.1301 before and 0.0491 after correction.
The Ratio of minimum to maximum transmission is 0.8079.
The \l/2 correction factor is Not present.
;
_exptl_crystal_colour colourless
_exptl_crystal_colour_primary colourless
_exptl_crystal_density_diffrn 1.298
_exptl_crystal_description needle
_exptl_crystal_F_000 688
_exptl_crystal_size_max 0.27
_exptl_crystal_size_mid 0.05
_exptl_crystal_size_min 0.01
_refine_diff_density_max 0.184
_refine_diff_density_min -0.206
_refine_diff_density_rms 0.045
_refine_ls_abs_structure_details
;
 Flack x determined using 709 quotients [(I+)-(I-)]/[(I+)+(I-)]
 (Parsons, Flack and Wagner, Acta Cryst. B69 (2013) 249-259).
;
_refine_ls_abs_structure_Flack -0.2(10)
_refine_ls_extinction_method none
_refine_ls_goodness_of_fit_ref 1.044
_refine_ls_hydrogen_treatment constr
_refine_ls_matrix_type full
_refine_ls_number_parameters 228
_refine_ls_number_reflns 3400
_refine_ls_number_restraints 0
_refine_ls_restrained_S_all 1.044
_refine_ls_R_factor_all 0.0881
_refine_ls_R_factor_gt 0.0543
_refine_ls_shift/su_max 0.000
_refine_ls_shift/su_mean 0.000
_refine_ls_structure_factor_coef Fsqd
_refine_ls_weighting_details 'w=1/[\s^2^(Fo^2^)+(0.0419P)^2^+0.2174P] where P=(Fo^2^+2Fc^2^)/3'
_refine_ls_weighting_scheme calc
_refine_ls_wR_factor_gt 0.1025
_refine_ls_wR_factor_ref 0.1159
_reflns_Friedel_coverage 0.687
_reflns_Friedel_fraction_full 0.983
_reflns_Friedel_fraction_max 0.984
_reflns_number_gt 2434
_reflns_number_total 3400
_reflns_threshold_expression 'I > 2\s(I)'
_cod_data_source_file d4dt00824c2.cif
_cod_data_source_block bsa-30
_cod_depositor_comments 'Adding full bibliography for 7715815--7715818.cif.'
_cod_database_code 7715815
_shelx_shelxl_version_number 2014/7
_shelx_space_group_comment
;
The symmetry employed for this shelxl refinement is uniquely defined
by the following loop, which should always be used as a source of
symmetry information in preference to the above space-group names.
They are only intended as comments.
;
_shelx_estimated_absorpt_t_max 0.999
_shelx_estimated_absorpt_t_min 0.979
_olex2_refinement_description
;
1. Fixed Uiso
 At 1.2 times of:
  All C(H) groups
 At 1.5 times of:
  All C(H,H,H) groups
2.a Aromatic/amide H refined with riding coordinates:
 C9(H9), C12(H12), C16(H16), C15(H15), C19(H19), C13(H13), C14(H14), C2(H2),
 C3(H3), C4(H4), C6(H6), C5(H5)
2.b Idealised Me refined as rotating group:
 C18(H18A,H18B,H18C), C21(H21A,H21B,H21C)
;
_olex2_submission_special_instructions 'No special instructions were received'

loop_
_space_group_symop_operation_xyz
'x, y, z'
'-x+1/2, -y, z+1/2'
'-x, y+1/2, -z+1/2'
'x+1/2, -y+1/2, -z'

loop_
_atom_site_label
_atom_site_type_symbol
_atom_site_fract_x
_atom_site_fract_y
_atom_site_fract_z
_atom_site_U_iso_or_equiv
_atom_site_adp_type
_atom_site_occupancy
_atom_site_site_symmetry_order
_atom_site_calc_flag
_atom_site_refinement_flags_posn
_atom_site_refinement_flags_adp
_atom_site_refinement_flags_occupancy
_atom_site_disorder_assembly
_atom_site_disorder_group
N1 N 0.9379(6) 0.26508(16) 0.71336(14) 0.0256(7) Uani 1 1 d . . . . .
N3 N 0.3991(6) 0.45068(16) 0.70440(13) 0.0255(7) Uani 1 1 d . . . . .
N2 N 0.7392(6) 0.38281(17) 0.75988(14) 0.0268(7) Uani 1 1 d . . . . .
N4 N 0.2339(6) 0.45523(17) 0.64942(14) 0.0295(7) Uani 1 1 d . . . . .
C9 C 0.5882(7) 0.3317(2) 0.65471(16) 0.0267(8) Uani 1 1 d . . . . .
H9 H 0.4705 0.3355 0.6175 0.032 Uiso 1 1 calc R U . . .
C7 C 0.9129(7) 0.3211(2) 0.76108(16) 0.0251(8) Uani 1 1 d . . . . .
C8 C 0.5818(7) 0.38641(19) 0.70667(16) 0.0246(8) Uani 1 1 d . . . . .
C10 C 0.7750(7) 0.2707(2) 0.65940(16) 0.0237(8) Uani 1 1 d . . . . .
C1 C 1.0864(8) 0.3141(2) 0.82101(17) 0.0281(8) Uani 1 1 d . . . . .
C12 C 1.0140(7) 0.1533(2) 0.61161(17) 0.0292(9) Uani 1 1 d . . . . .
H12 H 1.1373 0.1572 0.6476 0.035 Uiso 1 1 calc R U . . .
C20 C 0.1017(7) 0.5233(2) 0.65752(17) 0.0281(8) Uani 1 1 d . . . . .
C17 C 0.3679(7) 0.5158(2) 0.74685(17) 0.0283(8) Uani 1 1 d . . . . .
C16 C 0.6326(7) 0.2013(2) 0.55279(16) 0.0288(9) Uani 1 1 d . . . . .
H16 H 0.4911 0.2386 0.5484 0.035 Uiso 1 1 calc R U . . .
C11 C 0.8062(7) 0.2082(2) 0.60684(16) 0.0237(8) Uani 1 1 d . . . . .
C15 C 0.6615(8) 0.1413(2) 0.50524(17) 0.0311(9) Uani 1 1 d . . . . .
H15 H 0.5404 0.1378 0.4688 0.037 Uiso 1 1 calc R U . . .
C19 C 0.1781(7) 0.5631(2) 0.71716(17) 0.0317(9) Uani 1 1 d . . . . .
H19 H 0.1113 0.6127 0.7335 0.038 Uiso 1 1 calc R U . . .
C13 C 1.0415(8) 0.0925(2) 0.56355(17) 0.0323(9) Uani 1 1 d . . . . .
H13 H 1.1824 0.0550 0.5674 0.039 Uiso 1 1 calc R U . . .
C14 C 0.8655(8) 0.0868(2) 0.51073(17) 0.0303(9) Uani 1 1 d . . . . .
H14 H 0.8848 0.0454 0.4783 0.036 Uiso 1 1 calc R U . . .
C18 C 0.5124(8) 0.5278(2) 0.81124(17) 0.0384(10) Uani 1 1 d . . . . .
H18A H 0.4758 0.4828 0.8415 0.058 Uiso 1 1 calc R U . . .
H18B H 0.4532 0.5779 0.8323 0.058 Uiso 1 1 calc R U . . .
H18C H 0.7034 0.5308 0.8024 0.058 Uiso 1 1 calc R U . . .
C2 C 1.2808(7) 0.2554(2) 0.82444(19) 0.0334(9) Uani 1 1 d . . . . .
H2 H 1.3044 0.2194 0.7878 0.040 Uiso 1 1 calc R U . . .
C21 C -0.1014(8) 0.5488(2) 0.60689(18) 0.0390(10) Uani 1 1 d . . . . .
H21A H -0.0457 0.5992 0.5859 0.059 Uiso 1 1 calc R U . . .
H21B H -0.2726 0.5565 0.6293 0.059 Uiso 1 1 calc R U . . .
H21C H -0.1188 0.5072 0.5723 0.059 Uiso 1 1 calc R U . . .
C3 C 1.4408(8) 0.2487(2) 0.88086(19) 0.0406(10) Uani 1 1 d . . . . .
H3 H 1.5740 0.2084 0.8825 0.049 Uiso 1 1 calc R U . . .
C4 C 1.4085(9) 0.3001(2) 0.9347(2) 0.0436(11) Uani 1 1 d . . . . .
H4 H 1.5176 0.2949 0.9734 0.052 Uiso 1 1 calc R U . . .
C6 C 1.0569(9) 0.3661(2) 0.87521(19) 0.0404(10) Uani 1 1 d . . . . .
H6 H 0.9256 0.4069 0.8735 0.048 Uiso 1 1 calc R U . . .
C5 C 1.2168(9) 0.3590(3) 0.9319(2) 0.0471(11) Uani 1 1 d . . . . .
H5 H 1.1941 0.3948 0.9686 0.057 Uiso 1 1 calc R U . . .

loop_
_atom_site_aniso_label
_atom_site_aniso_U_11
_atom_site_aniso_U_22
_atom_site_aniso_U_33
_atom_site_aniso_U_23
_atom_site_aniso_U_13
_atom_site_aniso_U_12
N1 0.0234(16) 0.0247(15) 0.0288(15) -0.0001(13) 0.0008(14) -0.0017(14)
N3 0.0239(16) 0.0257(15) 0.0269(15) -0.0046(13) 0.0004(14) 0.0023(14)
N2 0.0265(17) 0.0253(16) 0.0287(16) 0.0002(13) -0.0011(14) -0.0007(14)
N4 0.0268(16) 0.0322(18) 0.0294(16) -0.0005(14) -0.0015(14) 0.0048(15)
C9 0.0249(19) 0.0288(19) 0.0263(18) -0.0001(15) 0.0013(17) 0.0013(17)
C7 0.0219(18) 0.0241(18) 0.0293(19) 0.0022(15) 0.0008(17) -0.0051(17)
C8 0.0263(19) 0.0204(17) 0.0270(19) 0.0007(15) 0.0047(17) -0.0024(16)
C10 0.0219(18) 0.0229(19) 0.0262(19) 0.0035(15) 0.0035(16) -0.0017(16)
C1 0.0260(19) 0.0270(19) 0.0311(19) 0.0019(16) -0.0020(17) -0.0051(17)
C12 0.0263(19) 0.032(2) 0.0297(19) 0.0050(17) -0.0001(17) 0.0017(17)
C20 0.0218(18) 0.032(2) 0.0304(19) 0.0014(16) 0.0001(17) 0.0022(17)
C17 0.0238(19) 0.0295(19) 0.0315(19) -0.0035(17) 0.0050(17) -0.0038(17)
C16 0.029(2) 0.0257(19) 0.0315(19) 0.0020(16) -0.0022(17) 0.0054(18)
C11 0.0244(19) 0.0214(18) 0.0252(18) 0.0027(15) 0.0045(16) -0.0040(16)
C15 0.031(2) 0.030(2) 0.032(2) 0.0014(17) -0.0013(17) 0.0014(18)
C19 0.025(2) 0.030(2) 0.040(2) -0.0064(18) 0.0055(18) 0.0035(17)
C13 0.032(2) 0.027(2) 0.038(2) 0.0032(18) 0.0049(19) 0.0073(18)
C14 0.037(2) 0.0265(19) 0.0276(19) -0.0027(16) 0.0057(18) -0.0012(19)
C18 0.031(2) 0.042(2) 0.042(2) -0.0151(19) -0.0039(18) 0.001(2)
C2 0.030(2) 0.033(2) 0.038(2) 0.0020(18) -0.0034(18) -0.0034(19)
C21 0.038(2) 0.038(2) 0.041(2) -0.0019(19) -0.001(2) 0.011(2)
C3 0.033(2) 0.038(2) 0.050(2) 0.010(2) -0.007(2) -0.002(2)
C4 0.039(2) 0.049(3) 0.043(2) 0.006(2) -0.014(2) -0.006(2)
C6 0.042(3) 0.037(2) 0.042(2) -0.0019(19) -0.013(2) 0.003(2)
C5 0.053(3) 0.047(3) 0.041(2) -0.007(2) -0.015(2) 0.002(2)

loop_
_atom_type_symbol
_atom_type_description
_atom_type_scat_dispersion_real
_atom_type_scat_dispersion_imag
_atom_type_scat_source
C C 0.0033 0.0016 'International Tables Vol C Tables 4.2.6.8 and 6.1.1.4'
H H 0.0000 0.0000 'International Tables Vol C Tables 4.2.6.8 and 6.1.1.4'
N N 0.0061 0.0033 'International Tables Vol C Tables 4.2.6.8 and 6.1.1.4'

loop_
_geom_angle_atom_site_label_1
_geom_angle_atom_site_label_2
_geom_angle_atom_site_label_3
_geom_angle
_geom_angle_site_symmetry_1
_geom_angle_site_symmetry_3
_geom_angle_publ_flag
C7 N1 C10 117.1(3) . . ?
N4 N3 C8 117.5(3) . . ?
N4 N3 C17 111.9(3) . . ?
C17 N3 C8 130.5(3) . . ?
C8 N2 C7 115.9(3) . . ?
C20 N4 N3 104.8(3) . . ?
C8 C9 H9 121.6 . . ?
C8 C9 C10 116.7(3) . . ?
C10 C9 H9 121.6 . . ?
N1 C7 N2 125.5(3) . . ?
N1 C7 C1 117.4(3) . . ?
N2 C7 C1 117.2(3) . . ?
N2 C8 N3 116.8(3) . . ?
N2 C8 C9 123.7(3) . . ?
C9 C8 N3 119.5(3) . . ?
N1 C10 C9 121.0(3) . . ?
N1 C10 C11 116.4(3) . . ?
C9 C10 C11 122.6(3) . . ?
C2 C1 C7 120.8(3) . . ?
C2 C1 C6 118.5(3) . . ?
C6 C1 C7 120.7(3) . . ?
C11 C12 H12 119.9 . . ?
C11 C12 C13 120.2(3) . . ?
C13 C12 H12 119.9 . . ?
N4 C20 C19 111.5(3) . . ?
N4 C20 C21 120.3(3) . . ?
C19 C20 C21 128.2(3) . . ?
N3 C17 C18 125.1(3) . . ?
C19 C17 N3 105.5(3) . . ?
C19 C17 C18 129.4(3) . . ?
C11 C16 H16 119.3 . . ?
C15 C16 H16 119.3 . . ?
C15 C16 C11 121.4(3) . . ?
C12 C11 C10 119.5(3) . . ?
C16 C11 C10 122.4(3) . . ?
C16 C11 C12 118.1(3) . . ?
C16 C15 H15 120.0 . . ?
C14 C15 C16 120.1(4) . . ?
C14 C15 H15 120.0 . . ?
C20 C19 H19 126.8 . . ?
C17 C19 C20 106.4(3) . . ?
C17 C19 H19 126.8 . . ?
C12 C13 H13 119.8 . . ?
C14 C13 C12 120.4(3) . . ?
C14 C13 H13 119.8 . . ?
C15 C14 C13 119.7(3) . . ?
C15 C14 H14 120.1 . . ?
C13 C14 H14 120.1 . . ?
C17 C18 H18A 109.5 . . ?
C17 C18 H18B 109.5 . . ?
C17 C18 H18C 109.5 . . ?
H18A C18 H18B 109.5 . . ?
H18A C18 H18C 109.5 . . ?
H18B C18 H18C 109.5 . . ?
C1 C2 H2 119.7 . . ?
C1 C2 C3 120.5(4) . . ?
C3 C2 H2 119.7 . . ?
C20 C21 H21A 109.5 . . ?
C20 C21 H21B 109.5 . . ?
C20 C21 H21C 109.5 . . ?
H21A C21 H21B 109.5 . . ?
H21A C21 H21C 109.5 . . ?
H21B C21 H21C 109.5 . . ?
C2 C3 H3 119.7 . . ?
C4 C3 C2 120.6(4) . . ?
C4 C3 H3 119.7 . . ?
C3 C4 H4 120.2 . . ?
C5 C4 C3 119.6(4) . . ?
C5 C4 H4 120.2 . . ?
C1 C6 H6 119.6 . . ?
C5 C6 C1 120.9(4) . . ?
C5 C6 H6 119.6 . . ?
C4 C5 C6 119.9(4) . . ?
C4 C5 H5 120.0 . . ?
C6 C5 H5 120.0 . . ?

loop_
_geom_bond_atom_site_label_1
_geom_bond_atom_site_label_2
_geom_bond_distance
_geom_bond_site_symmetry_2
_geom_bond_publ_flag
N1 C7 1.337(4) . ?
N1 C10 1.355(4) . ?
N3 N4 1.376(4) . ?
N3 C8 1.413(4) . ?
N3 C17 1.384(4) . ?
N2 C7 1.351(4) . ?
N2 C8 1.324(4) . ?
N4 C20 1.326(4) . ?
C9 H9 0.9500 . ?
C9 C8 1.379(4) . ?
C9 C10 1.388(4) . ?
C7 C1 1.483(5) . ?
C10 C11 1.484(4) . ?
C1 C2 1.386(5) . ?
C1 C6 1.390(5) . ?
C12 H12 0.9500 . ?
C12 C11 1.394(5) . ?
C12 C13 1.399(5) . ?
C20 C19 1.412(5) . ?
C20 C21 1.497(5) . ?
C17 C19 1.373(5) . ?
C17 C18 1.487(5) . ?
C16 H16 0.9500 . ?
C16 C11 1.391(5) . ?
C16 C15 1.384(4) . ?
C15 H15 0.9500 . ?
C15 C14 1.376(5) . ?
C19 H19 0.9500 . ?
C13 H13 0.9500 . ?
C13 C14 1.378(5) . ?
C14 H14 0.9500 . ?
C18 H18A 0.9800 . ?
C18 H18B 0.9800 . ?
C18 H18C 0.9800 . ?
C2 H2 0.9500 . ?
C2 C3 1.387(5) . ?
C21 H21A 0.9800 . ?
C21 H21B 0.9800 . ?
C21 H21C 0.9800 . ?
C3 H3 0.9500 . ?
C3 C4 1.380(5) . ?
C4 H4 0.9500 . ?
C4 C5 1.379(5) . ?
C6 H6 0.9500 . ?
C6 C5 1.390(5) . ?
C5 H5 0.9500 . ?

loop_
_geom_torsion_atom_site_label_1
_geom_torsion_atom_site_label_2
_geom_torsion_atom_site_label_3
_geom_torsion_atom_site_label_4
_geom_torsion
_geom_torsion_site_symmetry_1
_geom_torsion_site_symmetry_2
_geom_torsion_site_symmetry_3
_geom_torsion_site_symmetry_4
_geom_torsion_publ_flag
N1 C7 C1 C2 5.0(5) . . . . ?
N1 C7 C1 C6 -174.6(3) . . . . ?
N1 C10 C11 C12 -6.7(4) . . . . ?
N1 C10 C11 C16 172.4(3) . . . . ?
N3 N4 C20 C19 -0.2(4) . . . . ?
N3 N4 C20 C21 -179.6(3) . . . . ?
N3 C17 C19 C20 0.3(4) . . . . ?
N2 C7 C1 C2 -176.1(3) . . . . ?
N2 C7 C1 C6 4.2(5) . . . . ?
N4 N3 C8 N2 -180.0(3) . . . . ?
N4 N3 C8 C9 0.1(4) . . . . ?
N4 N3 C17 C19 -0.5(4) . . . . ?
N4 N3 C17 C18 178.5(3) . . . . ?
N4 C20 C19 C17 -0.1(4) . . . . ?
C9 C10 C11 C12 174.0(3) . . . . ?
C9 C10 C11 C16 -6.9(5) . . . . ?
C7 N1 C10 C9 -0.9(5) . . . . ?
C7 N1 C10 C11 179.8(3) . . . . ?
C7 N2 C8 N3 -179.8(3) . . . . ?
C7 N2 C8 C9 0.1(5) . . . . ?
C7 C1 C2 C3 -179.4(3) . . . . ?
C7 C1 C6 C5 179.1(4) . . . . ?
C8 N3 N4 C20 -175.1(3) . . . . ?
C8 N3 C17 C19 174.3(3) . . . . ?
C8 N3 C17 C18 -6.8(5) . . . . ?
C8 N2 C7 N1 0.5(5) . . . . ?
C8 N2 C7 C1 -178.2(3) . . . . ?
C8 C9 C10 N1 1.4(5) . . . . ?
C8 C9 C10 C11 -179.3(3) . . . . ?
C10 N1 C7 N2 -0.1(5) . . . . ?
C10 N1 C7 C1 178.6(3) . . . . ?
C10 C9 C8 N3 178.9(3) . . . . ?
C10 C9 C8 N2 -1.0(5) . . . . ?
C1 C2 C3 C4 0.4(6) . . . . ?
C1 C6 C5 C4 0.2(6) . . . . ?
C12 C13 C14 C15 0.1(5) . . . . ?
C17 N3 N4 C20 0.4(4) . . . . ?
C17 N3 C8 N2 5.5(5) . . . . ?
C17 N3 C8 C9 -174.4(3) . . . . ?
C16 C15 C14 C13 -0.4(5) . . . . ?
C11 C12 C13 C14 0.7(5) . . . . ?
C11 C16 C15 C14 0.0(5) . . . . ?
C15 C16 C11 C10 -178.4(3) . . . . ?
C15 C16 C11 C12 0.8(5) . . . . ?
C13 C12 C11 C10 178.1(3) . . . . ?
C13 C12 C11 C16 -1.1(5) . . . . ?
C18 C17 C19 C20 -178.6(4) . . . . ?
C2 C1 C6 C5 -0.5(6) . . . . ?
C2 C3 C4 C5 -0.7(6) . . . . ?
C21 C20 C19 C17 179.3(3) . . . . ?
C3 C4 C5 C6 0.4(6) . . . . ?
C6 C1 C2 C3 0.2(5) . . . . ?
